data_7200949
loop_
_publ_author_name
'Callear, Samantha K.'
'Hursthouse, Michael B.'
'Threlfall, Terence L.'

_publ_section_title
;
 Co-crystallisation of organic \a,\w-dicarboxylic acids with the cyclic
 amides 2-pyrrolidinone and 2-imidazolidinone
;
_journal_issue 8
_journal_name_full CrystEngComm
_journal_page_first 1609
_journal_paper_doi 10.1039/b901453e
_journal_volume 11
_journal_year 2009
_chemical_formula_sum 'C11 H14 N2 O9'
_chemical_formula_weight 318.24
_chemical_name_systematic
;
11
;
_space_group_IT_number 14
_symmetry_cell_setting monoclinic
_symmetry_space_group_name_Hall '-P 2ybc'
_symmetry_space_group_name_H-M 'P 1 21/c 1'
_atom_sites_solution_hydrogens geom
_atom_sites_solution_primary direct
_atom_sites_solution_secondary difmap
_audit_creation_method SHELXL-97
_cell_angle_alpha 90.00
_cell_angle_beta 92.968(2)
_cell_angle_gamma 90.00
_cell_formula_units_Z 8
_cell_length_a 31.3779(13)
_cell_length_b 12.3307(6)
_cell_length_c 7.1600(3)
_cell_measurement_reflns_used 5433
_cell_measurement_temperature 120(2)
_cell_measurement_theta_max 27.48
_cell_measurement_theta_min 2.91
_cell_volume 2766.6(2)
_computing_cell_refinement 'DENZO (Otwinowski & Minor, 1997) & COLLECT (Hooft, R.W.W., 1998)'
_computing_data_collection 'COLLECT (Hooft, R.W.W., 1998)'
_computing_data_reduction 'DENZO (Otwinowski & Minor, 1997) & COLLECT (Hooft, R.W.W., 1998)'
_computing_structure_refinement 'SHELXL-97 (Sheldrick, 1997)'
_diffrn_ambient_temperature 120(2)
_diffrn_detector_area_resol_mean 9.091
_diffrn_measured_fraction_theta_full 0.985
_diffrn_measured_fraction_theta_max 0.985
_diffrn_measurement_device_type 'Bruker-Nonius APEX II CCD camera on \k-goniostat'
_diffrn_measurement_method '\f & \w scans'
_diffrn_radiation_monochromator '10cm confocal mirrors'
_diffrn_radiation_source 'Bruker-Nonius FR591 rotating anode'
_diffrn_radiation_type MoK\a
_diffrn_radiation_wavelength 0.71073
_diffrn_reflns_av_R_equivalents 0.0902
_diffrn_reflns_av_sigmaI/netI 0.1017
_diffrn_reflns_limit_h_max 40
_diffrn_reflns_limit_h_min -40
_diffrn_reflns_limit_k_max 14
_diffrn_reflns_limit_k_min -15
_diffrn_reflns_limit_l_max 9
_diffrn_reflns_limit_l_min -9
_diffrn_reflns_number 21095
_diffrn_reflns_theta_full 27.48
_diffrn_reflns_theta_max 27.48
_diffrn_reflns_theta_min 3.08
_exptl_absorpt_coefficient_mu 0.135
_exptl_absorpt_correction_T_max 0.9973
_exptl_absorpt_correction_T_min 0.9840
_exptl_absorpt_correction_type multi-scan
_exptl_absorpt_process_details 'SADABS 2007/2 (Sheldrick, G.M., 2007)'
_exptl_crystal_colour colourless
_exptl_crystal_density_diffrn 1.528
_exptl_crystal_density_method 'not measured'
_exptl_crystal_description block
_exptl_crystal_F_000 1328
_exptl_crystal_size_max 0.12
_exptl_crystal_size_mid 0.04
_exptl_crystal_size_min 0.02
_refine_diff_density_max 0.435
_refine_diff_density_min -0.412
_refine_diff_density_rms 0.097
_refine_ls_extinction_method none
_refine_ls_goodness_of_fit_ref 1.064
_refine_ls_hydrogen_treatment constr
_refine_ls_matrix_type full
_refine_ls_number_parameters 405
_refine_ls_number_reflns 6257
_refine_ls_number_restraints 0
_refine_ls_restrained_S_all 1.064
_refine_ls_R_factor_all 0.2044
_refine_ls_R_factor_gt 0.1184
_refine_ls_shift/su_max 0.001
_refine_ls_shift/su_mean 0.000
_refine_ls_structure_factor_coef Fsqd
_refine_ls_weighting_details 'calc w=1/[\s^2^(Fo^2^)+(0.0000P)^2^+19.7821P] where P=(Fo^2^+2Fc^2^)/3'
_refine_ls_weighting_scheme calc
_refine_ls_wR_factor_gt 0.1928
_refine_ls_wR_factor_ref 0.2395
_reflns_number_gt 3383
_reflns_number_total 6257
_reflns_threshold_expression >2sigma(I)
_cod_data_source_file b901453e.txt
_cod_data_source_block 07skc0026p21c
_cod_original_sg_symbol_H-M P21/c
_cod_database_code 7200949

loop_
_symmetry_equiv_pos_as_xyz
'x, y, z'
'-x, y+1/2, -z+1/2'
'-x, -y, -z'
'x, -y-1/2, z-1/2'

loop_
_atom_site_label
_atom_site_type_symbol
_atom_site_fract_x
_atom_site_fract_y
_atom_site_fract_z
_atom_site_U_iso_or_equiv
_atom_site_adp_type
_atom_site_occupancy
_atom_site_symmetry_multiplicity
_atom_site_calc_flag
_atom_site_refinement_flags
_atom_site_disorder_assembly
_atom_site_disorder_group
C1 C 0.37286(18) 0.1485(5) -0.0505(8) 0.0209(12) Uani 1 1 d . . .
C2 C 0.33654(17) 0.0985(5) 0.0392(8) 0.0215(12) Uani 1 1 d . . .
H2 H 0.3366 0.0215 0.0431 0.026 Uiso 1 1 calc R . .
C3 C 0.30357(18) 0.1467(5) 0.1160(8) 0.0212(12) Uani 1 1 d . . .
H3 H 0.2836 0.0980 0.1653 0.025 Uiso 1 1 calc R . .
C4 C 0.29265(16) 0.2637(4) 0.1379(8) 0.0191(12) Uani 1 1 d . . .
O1A O 0.39910(12) 0.0807(3) -0.1141(6) 0.0274(10) Uani 1 1 d . . .
H1 H 0.4193 0.1143 -0.1606 0.041 Uiso 1 1 calc R . .
O1B O 0.37735(12) 0.2504(3) -0.0634(6) 0.0259(9) Uani 1 1 d . . .
O4A O 0.31687(12) 0.3397(3) 0.0783(6) 0.0238(9) Uani 1 1 d . . .
H4 H 0.3380 0.3120 0.0294 0.036 Uiso 1 1 calc R . .
O4B O 0.25954(12) 0.2860(3) 0.2173(6) 0.0242(9) Uani 1 1 d . . .
C22 C 0.52104(17) 0.7721(5) 0.2593(8) 0.0217(12) Uani 1 1 d . . .
C24 C 0.47721(17) 0.6282(5) 0.3168(9) 0.0257(13) Uani 1 1 d . . .
H24A H 0.4520 0.6031 0.2402 0.031 Uiso 1 1 calc R . .
H24B H 0.4746 0.6043 0.4477 0.031 Uiso 1 1 calc R . .
C25 C 0.51901(18) 0.5865(5) 0.2374(9) 0.0267(14) Uani 1 1 d . . .
H25A H 0.5331 0.5321 0.3214 0.032 Uiso 1 1 calc R . .
H25B H 0.5137 0.5543 0.1117 0.032 Uiso 1 1 calc R . .
N21 N 0.54438(15) 0.6851(4) 0.2288(7) 0.0259(11) Uani 1 1 d . . .
H21 H 0.5717 0.6866 0.2061 0.031 Uiso 1 1 calc R . .
N23 N 0.48202(15) 0.7453(4) 0.3056(7) 0.0281(12) Uani 1 1 d . . .
H23 H 0.4617 0.7923 0.3268 0.034 Uiso 1 1 calc R . .
O22 O 0.53327(12) 0.8712(3) 0.2446(6) 0.0270(9) Uani 1 1 d . . .
C31 C 0.19862(18) 0.4919(5) 0.3576(8) 0.0232(13) Uani 1 1 d . . .
C32 C 0.18514(17) 0.6072(5) 0.3780(8) 0.0224(13) Uani 1 1 d . . .
H32 H 0.2035 0.6603 0.3296 0.027 Uiso 1 1 calc R . .
C33 C 0.15023(18) 0.6447(5) 0.4563(8) 0.0241(13) Uani 1 1 d . . .
H33 H 0.1478 0.7215 0.4524 0.029 Uiso 1 1 calc R . .
C34 C 0.11452(18) 0.5912(5) 0.5479(8) 0.0237(13) Uani 1 1 d . . .
O31A O 0.17860(12) 0.4129(3) 0.4064(6) 0.0251(9) Uani 1 1 d . . .
O31B O 0.23497(12) 0.4850(3) 0.2748(6) 0.0263(9) Uani 1 1 d . . .
H31 H 0.2444 0.4214 0.2846 0.039 Uiso 1 1 calc R . .
O34A O 0.11208(12) 0.4836(3) 0.5534(6) 0.0264(10) Uani 1 1 d . . .
H34 H 0.1337 0.4567 0.5069 0.040 Uiso 1 1 calc R . .
O34B O 0.08716(12) 0.6458(3) 0.6184(6) 0.0300(10) Uani 1 1 d . . .
C42 C 0.01648(17) 0.4877(5) 1.2179(7) 0.0196(12) Uani 1 1 d . . .
C44 C 0.01793(17) 0.6743(5) 1.2353(8) 0.0231(13) Uani 1 1 d . . .
H44A H 0.0128 0.7155 1.1177 0.028 Uiso 1 1 calc R . .
H44B H 0.0335 0.7208 1.3287 0.028 Uiso 1 1 calc R . .
C45 C -0.02449(18) 0.6320(5) 1.3100(8) 0.0237(13) Uani 1 1 d . . .
H45A H -0.0260 0.6461 1.4456 0.028 Uiso 1 1 calc R . .
H45B H -0.0495 0.6655 1.2425 0.028 Uiso 1 1 calc R . .
N41 N -0.02210(15) 0.5152(4) 1.2713(7) 0.0260(11) Uani 1 1 d . . .
H41 H -0.0434 0.4695 1.2820 0.031 Uiso 1 1 calc R . .
N43 N 0.04128(14) 0.5738(4) 1.2035(7) 0.0208(10) Uani 1 1 d . . .
H43 H 0.0684 0.5710 1.1781 0.025 Uiso 1 1 calc R . .
O42 O 0.02676(12) 0.3892(3) 1.1871(6) 0.0246(9) Uani 1 1 d . . .
C51 C 0.20537(18) 0.5169(5) 0.8443(8) 0.0215(12) Uani 1 1 d . . .
C52 C 0.19495(18) 0.4004(5) 0.8719(8) 0.0235(13) Uani 1 1 d . . .
H52 H 0.2156 0.3510 0.8295 0.028 Uiso 1 1 calc R . .
C53 C 0.16151(18) 0.3543(5) 0.9462(8) 0.0228(13) Uani 1 1 d . . .
H53 H 0.1623 0.2773 0.9493 0.027 Uiso 1 1 calc R . .
C54 C 0.12295(18) 0.4035(5) 1.0254(8) 0.0224(12) Uani 1 1 d . . .
O51A O 0.23826(12) 0.5396(3) 0.7674(6) 0.0257(9) Uani 1 1 d . . .
O51B O 0.17967(12) 0.5937(3) 0.8967(6) 0.0228(9) Uani 1 1 d . . .
H51 H 0.1579 0.5657 0.9401 0.034 Uiso 1 1 calc R . .
O54A O 0.11837(12) 0.5053(3) 1.0334(6) 0.0248(9) Uani 1 1 d . . .
O54B O 0.09609(13) 0.3365(3) 1.0819(6) 0.0303(10) Uani 1 1 d . . .
H54 H 0.0734 0.3692 1.1045 0.046 Uiso 1 1 calc R . .
C61 C 0.38550(17) 0.8446(5) 0.4558(8) 0.0236(13) Uani 1 1 d . . .
C62 C 0.34777(18) 0.8989(5) 0.5326(8) 0.0261(13) Uani 1 1 d . . .
H62 H 0.3492 0.9759 0.5309 0.031 Uiso 1 1 calc R . .
C63 C 0.31242(18) 0.8602(5) 0.6030(8) 0.0226(13) Uani 1 1 d . . .
H63 H 0.2926 0.9132 0.6408 0.027 Uiso 1 1 calc R . .
C64 C 0.29965(17) 0.7455(5) 0.6308(8) 0.0224(12) Uani 1 1 d . . .
O61A O 0.38853(13) 0.7383(3) 0.4492(7) 0.0338(11) Uani 1 1 d . . .
H61 H 0.3654 0.7104 0.4786 0.051 Uiso 1 1 calc R . .
O61B O 0.41395(14) 0.9014(4) 0.3985(7) 0.0368(11) Uani 1 1 d . . .
O64A O 0.32102(13) 0.6660(3) 0.5868(6) 0.0295(10) Uani 1 1 d . . .
O64B O 0.26277(12) 0.7367(3) 0.7055(6) 0.0257(9) Uani 1 1 d . . .
H64 H 0.2573 0.6709 0.7226 0.039 Uiso 1 1 calc R . .

loop_
_atom_site_aniso_label
_atom_site_aniso_U_11
_atom_site_aniso_U_22
_atom_site_aniso_U_33
_atom_site_aniso_U_23
_atom_site_aniso_U_13
_atom_site_aniso_U_12
C1 0.023(3) 0.016(3) 0.025(3) 0.001(2) 0.003(2) 0.001(2)
C2 0.020(3) 0.017(3) 0.028(3) 0.002(2) 0.003(2) 0.001(2)
C3 0.023(3) 0.017(3) 0.024(3) 0.001(2) 0.004(2) -0.005(2)
C4 0.014(3) 0.019(3) 0.024(3) -0.002(2) 0.000(2) -0.002(2)
O1A 0.019(2) 0.022(2) 0.042(3) 0.0009(19) 0.0110(19) 0.0022(17)
O1B 0.020(2) 0.024(2) 0.034(2) 0.0024(18) 0.0075(17) 0.0025(18)
O4A 0.021(2) 0.016(2) 0.035(2) 0.0014(17) 0.0100(18) -0.0032(17)
O4B 0.025(2) 0.019(2) 0.029(2) 0.0012(17) 0.0062(17) 0.0022(18)
C22 0.017(3) 0.024(3) 0.025(3) 0.003(2) 0.004(2) 0.001(2)
C24 0.018(3) 0.024(3) 0.035(3) 0.000(3) 0.004(2) -0.008(2)
C25 0.026(3) 0.022(3) 0.033(3) -0.004(3) 0.006(3) -0.007(3)
N21 0.021(2) 0.015(3) 0.042(3) -0.003(2) 0.011(2) 0.001(2)
N23 0.022(3) 0.022(3) 0.041(3) -0.001(2) 0.013(2) 0.000(2)
O22 0.023(2) 0.018(2) 0.041(3) 0.0011(18) 0.0103(18) -0.0006(17)
C31 0.021(3) 0.024(3) 0.024(3) -0.001(2) 0.002(2) 0.001(3)
C32 0.021(3) 0.017(3) 0.030(3) 0.005(2) 0.004(2) -0.002(2)
C33 0.022(3) 0.013(3) 0.038(3) 0.002(2) 0.001(3) 0.000(2)
C34 0.019(3) 0.024(3) 0.028(3) -0.001(2) 0.001(2) 0.001(3)
O31A 0.024(2) 0.016(2) 0.036(2) -0.0017(18) 0.0113(18) -0.0024(17)
O31B 0.019(2) 0.022(2) 0.039(3) -0.0006(19) 0.0118(18) 0.0016(18)
O34A 0.021(2) 0.021(2) 0.038(3) 0.0019(18) 0.0118(19) -0.0007(17)
O34B 0.021(2) 0.027(2) 0.043(3) -0.002(2) 0.0114(19) 0.0044(19)
C42 0.020(3) 0.021(3) 0.018(3) 0.004(2) -0.002(2) -0.001(2)
C44 0.022(3) 0.020(3) 0.028(3) 0.002(2) 0.005(2) 0.002(2)
C45 0.023(3) 0.025(3) 0.024(3) -0.003(2) 0.004(2) 0.001(3)
N41 0.018(2) 0.026(3) 0.036(3) -0.001(2) 0.010(2) -0.004(2)
N43 0.015(2) 0.016(2) 0.033(3) 0.000(2) 0.0068(19) 0.0024(19)
O42 0.022(2) 0.018(2) 0.035(2) -0.0019(17) 0.0082(18) -0.0005(17)
C51 0.019(3) 0.026(3) 0.019(3) -0.001(2) 0.000(2) 0.005(2)
C52 0.024(3) 0.017(3) 0.030(3) 0.000(2) 0.010(2) 0.008(2)
C53 0.029(3) 0.013(3) 0.027(3) -0.002(2) 0.008(3) 0.007(2)
C54 0.021(3) 0.020(3) 0.025(3) -0.002(2) 0.000(2) 0.002(2)
O51A 0.017(2) 0.028(2) 0.032(2) 0.0012(19) 0.0097(17) 0.0018(18)
O51B 0.021(2) 0.014(2) 0.034(2) 0.0005(17) 0.0095(18) 0.0003(16)
O54A 0.021(2) 0.020(2) 0.035(2) -0.0004(17) 0.0087(18) 0.0036(17)
O54B 0.021(2) 0.020(2) 0.051(3) 0.002(2) 0.011(2) -0.0002(18)
C61 0.017(3) 0.026(3) 0.027(3) 0.002(3) -0.006(2) 0.002(3)
C62 0.024(3) 0.021(3) 0.034(3) 0.001(3) 0.012(3) 0.003(3)
C63 0.027(3) 0.018(3) 0.023(3) -0.006(2) 0.005(2) 0.009(2)
C64 0.015(3) 0.030(3) 0.023(3) 0.002(3) 0.005(2) -0.003(3)
O61A 0.025(2) 0.025(2) 0.053(3) -0.004(2) 0.016(2) 0.0020(19)
O61B 0.031(2) 0.031(3) 0.051(3) 0.000(2) 0.015(2) -0.008(2)
O64A 0.023(2) 0.023(2) 0.044(3) -0.0037(19) 0.013(2) 0.0015(18)
O64B 0.020(2) 0.018(2) 0.040(2) -0.0016(19) 0.0081(18) 0.0006(17)

loop_
_atom_type_symbol
_atom_type_description
_atom_type_scat_dispersion_real
_atom_type_scat_dispersion_imag
_atom_type_scat_source
C C 0.0033 0.0016 'International Tables Vol C Tables 4.2.6.8 and 6.1.1.4'
H H 0.0000 0.0000 'International Tables Vol C Tables 4.2.6.8 and 6.1.1.4'
N N 0.0061 0.0033 'International Tables Vol C Tables 4.2.6.8 and 6.1.1.4'
O O 0.0106 0.0060 'International Tables Vol C Tables 4.2.6.8 and 6.1.1.4'

loop_
_geom_angle_atom_site_label_1
_geom_angle_atom_site_label_2
_geom_angle_atom_site_label_3
_geom_angle
_geom_angle_site_symmetry_1
_geom_angle_site_symmetry_3
_geom_angle_publ_flag
O1B C1 O1A 123.2(5) . . ?
O1B C1 C2 122.6(5) . . ?
O1A C1 C2 114.2(5) . . ?
C3 C2 C1 128.8(5) . . ?
C3 C2 H2 115.6 . . ?
C1 C2 H2 115.6 . . ?
C2 C3 C4 131.3(5) . . ?
C2 C3 H3 114.3 . . ?
C4 C3 H3 114.3 . . ?
O4B C4 O4A 120.7(5) . . ?
O4B C4 C3 117.7(5) . . ?
O4A C4 C3 121.6(5) . . ?
C1 O1A H1 109.5 . . ?
C4 O4A H4 109.5 . . ?
O22 C22 N21 125.9(5) . . ?
O22 C22 N23 122.7(5) . . ?
N21 C22 N23 111.4(5) . . ?
N23 C24 C25 102.6(4) . . ?
N23 C24 H24A 111.3 . . ?
C25 C24 H24A 111.3 . . ?
N23 C24 H24B 111.3 . . ?
C25 C24 H24B 111.3 . . ?
H24A C24 H24B 109.2 . . ?
N21 C25 C24 102.4(5) . . ?
N21 C25 H25A 111.3 . . ?
C24 C25 H25A 111.3 . . ?
N21 C25 H25B 111.3 . . ?
C24 C25 H25B 111.3 . . ?
H25A C25 H25B 109.2 . . ?
C22 N21 C25 111.2(5) . . ?
C22 N21 H21 124.4 . . ?
C25 N21 H21 124.4 . . ?
C22 N23 C24 111.2(5) . . ?
C22 N23 H23 124.4 . . ?
C24 N23 H23 124.4 . . ?
O31A C31 O31B 123.3(5) . . ?
O31A C31 C32 125.4(5) . . ?
O31B C31 C32 111.3(5) . . ?
C33 C32 C31 127.8(5) . . ?
C33 C32 H32 116.1 . . ?
C31 C32 H32 116.1 . . ?
C32 C33 C34 133.2(5) . . ?
C32 C33 H33 113.4 . . ?
C34 C33 H33 113.4 . . ?
O34B C34 O34A 119.7(5) . . ?
O34B C34 C33 120.0(5) . . ?
O34A C34 C33 120.3(5) . . ?
C31 O31B H31 109.5 . . ?
C34 O34A H34 109.5 . . ?
O42 C42 N43 126.4(5) . . ?
O42 C42 N41 122.2(5) . . ?
N43 C42 N41 111.3(5) . . ?
N43 C44 C45 102.4(4) . . ?
N43 C44 H44A 111.3 . . ?
C45 C44 H44A 111.3 . . ?
N43 C44 H44B 111.3 . . ?
C45 C44 H44B 111.3 . . ?
H44A C44 H44B 109.2 . . ?
N41 C45 C44 102.2(4) . . ?
N41 C45 H45A 111.3 . . ?
C44 C45 H45A 111.3 . . ?
N41 C45 H45B 111.3 . . ?
C44 C45 H45B 111.3 . . ?
H45A C45 H45B 109.2 . . ?
C42 N41 C45 111.1(5) . . ?
C42 N41 H41 124.4 . . ?
C45 N41 H41 124.4 . . ?
C42 N43 C44 111.5(4) . . ?
C42 N43 H43 124.3 . . ?
C44 N43 H43 124.3 . . ?
O51A C51 O51B 120.5(5) . . ?
O51A C51 C52 118.4(5) . . ?
O51B C51 C52 121.1(5) . . ?
C53 C52 C51 130.5(5) . . ?
C53 C52 H52 114.7 . . ?
C51 C52 H52 114.7 . . ?
C52 C53 C54 130.6(5) . . ?
C52 C53 H53 114.7 . . ?
C54 C53 H53 114.7 . . ?
O54B C54 O54A 123.7(5) . . ?
O54B C54 C53 115.1(5) . . ?
O54A C54 C53 121.2(5) . . ?
C51 O51B H51 109.5 . . ?
C54 O54B H54 109.5 . . ?
O61B C61 O61A 120.3(5) . . ?
O61B C61 C62 118.3(6) . . ?
O61A C61 C62 121.4(5) . . ?
C63 C62 C61 132.3(6) . . ?
C63 C62 H62 113.9 . . ?
C61 C62 H62 113.9 . . ?
C62 C63 C64 128.9(5) . . ?
C62 C63 H63 115.6 . . ?
C64 C63 H63 115.6 . . ?
O64A C64 O64B 122.9(5) . . ?
O64A C64 C63 124.5(5) . . ?
O64B C64 C63 112.6(5) . . ?
C61 O61A H61 109.5 . . ?
C64 O64B H64 109.5 . . ?

loop_
_geom_bond_atom_site_label_1
_geom_bond_atom_site_label_2
_geom_bond_distance
_geom_bond_site_symmetry_2
_geom_bond_publ_flag
C1 O1B 1.269(7) . ?
C1 O1A 1.274(7) . ?
C1 C2 1.472(8) . ?
C2 C3 1.336(8) . ?
C2 H2 0.9500 . ?
C3 C4 1.492(8) . ?
C3 H3 0.9500 . ?
C4 O4B 1.241(6) . ?
C4 O4A 1.294(6) . ?
O1A H1 0.8400 . ?
O4A H4 0.8400 . ?
C22 O22 1.287(7) . ?
C22 N21 1.324(7) . ?
C22 N23 1.327(7) . ?
C24 N23 1.454(7) . ?
C24 C25 1.545(8) . ?
C24 H24A 0.9900 . ?
C24 H24B 0.9900 . ?
C25 N21 1.456(7) . ?
C25 H25A 0.9900 . ?
C25 H25B 0.9900 . ?
N21 H21 0.8800 . ?
N23 H23 0.8800 . ?
C31 O31A 1.220(7) . ?
C31 O31B 1.315(7) . ?
C31 C32 1.492(8) . ?
C32 C33 1.339(8) . ?
C32 H32 0.9500 . ?
C33 C34 1.482(8) . ?
C33 H33 0.9500 . ?
C34 O34B 1.221(7) . ?
C34 O34A 1.329(7) . ?
O31B H31 0.8400 . ?
O34A H34 0.8400 . ?
C42 O42 1.278(7) . ?
C42 N43 1.324(7) . ?
C42 N41 1.332(7) . ?
C44 N43 1.463(7) . ?
C44 C45 1.550(7) . ?
C44 H44A 0.9900 . ?
C44 H44B 0.9900 . ?
C45 N41 1.468(7) . ?
C45 H45A 0.9900 . ?
C45 H45B 0.9900 . ?
N41 H41 0.8800 . ?
N43 H43 0.8800 . ?
C51 O51A 1.227(7) . ?
C51 O51B 1.311(6) . ?
C51 C52 1.489(8) . ?
C52 C53 1.328(8) . ?
C52 H52 0.9500 . ?
C53 C54 1.492(8) . ?
C53 H53 0.9500 . ?
C54 O54B 1.262(7) . ?
C54 O54A 1.265(7) . ?
O51B H51 0.8400 . ?
O54B H54 0.8400 . ?
C61 O61B 1.222(7) . ?
C61 O61A 1.316(7) . ?
C61 C62 1.490(8) . ?
C62 C63 1.331(8) . ?
C62 H62 0.9500 . ?
C63 C64 1.487(8) . ?
C63 H63 0.9500 . ?
C64 O64A 1.237(7) . ?
C64 O64B 1.304(6) . ?
O61A H61 0.8400 . ?
O64B H64 0.8400 . ?

loop_
_geom_hbond_atom_site_label_D
_geom_hbond_atom_site_label_H
_geom_hbond_atom_site_label_A
_geom_hbond_distance_DH
_geom_hbond_distance_HA
_geom_hbond_distance_DA
_geom_hbond_angle_DHA
_geom_hbond_site_symmetry_A
O4A H4 O1B 0.84 1.62 2.458(5) 176.1 .
N23 H23 O61B 0.88 2.10 2.976(7) 175.7 .
N23 H23 O61A 0.88 2.59 3.160(6) 123.6 .
O31B H31 O4B 0.84 1.81 2.611(5) 159.4 .
O34A H34 O31A 0.84 1.70 2.540(5) 175.1 .
N43 H43 O54A 0.88 2.09 2.890(6) 151.3 .
O51B H51 O54A 0.84 1.62 2.458(5) 175.4 .
O54B H54 O42 0.84 1.63 2.427(5) 158.4 .
O61A H61 O64A 0.84 1.72 2.543(6) 167.1 .
O64B H64 O51A 0.84 1.76 2.594(6) 171.6 .
O1A H1 O22 0.84 1.64 2.436(5) 156.2 3_665
N21 H21 O1B 0.88 2.09 2.892(6) 150.9 3_665
N41 H41 O34B 0.88 2.13 2.984(6) 164.5 3_567
N41 H41 O34A 0.88 2.58 3.149(6) 123.5 3_567
